data_2219026
loop_
_publ_author_name
'Meng, Fan-Lei'
'Xu, Liang-Zhong'

_publ_section_title
;
 Bis[4-(chloroacetyl)phenyl] ether
;
_journal_coeditor_code HG2419
_journal_issue 8
_journal_name_full 'Acta Crystallographica Section E'
_journal_page_first o1500
_journal_paper_doi 10.1107/S1600536808021168
_journal_volume 64
_journal_year 2008
_chemical_formula_iupac 'C16 H12 Cl2 O3'
_chemical_formula_moiety 'C16 H12 Cl2 O3'
_chemical_formula_sum 'C16 H12 Cl2 O3'
_chemical_formula_weight 323.16
_chemical_name_systematic
;
Bis[4-(chloroacetyl)phenyl] ether
;
_space_group_IT_number 14
_symmetry_cell_setting monoclinic
_symmetry_space_group_name_Hall '-P 2yn'
_symmetry_space_group_name_H-M 'P 1 21/n 1'
_atom_sites_solution_hydrogens geom
_atom_sites_solution_primary direct
_atom_sites_solution_secondary difmap
_audit_creation_method SHELXL-97
_cell_angle_alpha 90.00
_cell_angle_beta 104.18(3)
_cell_angle_gamma 90.00
_cell_formula_units_Z 8
_cell_length_a 12.597(3)
_cell_length_b 9.2042(18)
_cell_length_c 25.320(5)
_cell_measurement_reflns_used 7912
_cell_measurement_temperature 113(2)
_cell_measurement_theta_max 27.93
_cell_measurement_theta_min 1.659
_cell_volume 2846.3(11)
_computing_cell_refinement 'CrystalClear (Rigaku, 2005)'
_computing_data_collection 'CrystalClear (Rigaku, 2005)'
_computing_data_reduction 'CrystalClear (Rigaku, 2005)'
_computing_molecular_graphics 'SHELXTL (Sheldrick, 2008)'
_computing_publication_material 'SHELXTL (Sheldrick, 2008)'
_computing_structure_refinement 'SHELXTL (Sheldrick, 2008)'
_computing_structure_solution 'SHELXTL (Sheldrick, 2008)'
_diffrn_ambient_temperature 113(2)
_diffrn_measured_fraction_theta_full 0.996
_diffrn_measured_fraction_theta_max 0.996
_diffrn_measurement_device_type 'Rigaku Saturn'
_diffrn_measurement_method \w
_diffrn_radiation_monochromator confocal
_diffrn_radiation_source 'Rotating Anode'
_diffrn_radiation_type MoK\a
_diffrn_radiation_wavelength 0.71073
_diffrn_reflns_av_R_equivalents 0.0393
_diffrn_reflns_av_sigmaI/netI 0.0399
_diffrn_reflns_limit_h_max 16
_diffrn_reflns_limit_h_min -16
_diffrn_reflns_limit_k_max 12
_diffrn_reflns_limit_k_min -12
_diffrn_reflns_limit_l_max 33
_diffrn_reflns_limit_l_min -19
_diffrn_reflns_number 20200
_diffrn_reflns_theta_full 27.89
_diffrn_reflns_theta_max 27.89
_diffrn_reflns_theta_min 1.67
_diffrn_standards_decay_% 0
_diffrn_standards_interval_count 0
_diffrn_standards_interval_time 0
_diffrn_standards_number 0
_exptl_absorpt_coefficient_mu 0.462
_exptl_absorpt_correction_T_max 0.9817
_exptl_absorpt_correction_T_min 0.8971
_exptl_absorpt_correction_type multi-scan
_exptl_absorpt_process_details '(CrystalClear; Rigaku, 2005)'
_exptl_crystal_colour colorless
_exptl_crystal_density_diffrn 1.508
_exptl_crystal_density_method 'not measured'
_exptl_crystal_description Platelet
_exptl_crystal_F_000 1328
_exptl_crystal_size_max 0.24
_exptl_crystal_size_mid 0.18
_exptl_crystal_size_min 0.04
_refine_diff_density_max 0.643
_refine_diff_density_min -0.711
_refine_ls_extinction_method none
_refine_ls_goodness_of_fit_ref 1.093
_refine_ls_hydrogen_treatment constr
_refine_ls_matrix_type full
_refine_ls_number_parameters 379
_refine_ls_number_reflns 6778
_refine_ls_number_restraints 0
_refine_ls_restrained_S_all 1.093
_refine_ls_R_factor_all 0.0481
_refine_ls_R_factor_gt 0.0398
_refine_ls_shift/su_max 0.002
_refine_ls_shift/su_mean 0.000
_refine_ls_structure_factor_coef Fsqd
_refine_ls_weighting_details 'calc 'calc w=1/[\s^2^(Fo^2^)+(0.0573P)^2^+0.5125P] where P=(Fo^2^+2Fc^2^)/3'
_refine_ls_weighting_scheme calc
_refine_ls_wR_factor_gt 0.0999
_refine_ls_wR_factor_ref 0.1093
_reflns_number_gt 5751
_reflns_number_total 6778
_reflns_threshold_expression I>2\s(I)
_cod_data_source_file hg2419.cif
_cod_data_source_block I
_cod_depositor_comments
;
The following automatic conversions were performed:
'_symmetry_cell_setting' value 'Monoclinic' changed to 'monoclinic'
according to '/home/saulius/struct/CIF-dictionaries/cif_core.dic'
dictionary named 'cif_core.dic' version 2.4.1 from 2010-06-29.

Automatic conversion script
Id: cif_fix_enum 1527 2010-12-29 10:47:43Z saulius 

The following automatic conversions were performed:

'_symmetry_cell_setting' value 'Monoclinic' changed to 'monoclinic'
according to /home/saulius/struct/CIF-dictionaries/cif_core.dic
dictionary named 'cif_core.dic' version 2.4.1 from 2010-06-29.

Automatic conversion script
Id: cif_fix_values 1715 2011-07-08 13:25:40Z adriana 
;
_cod_original_cell_volume 2846.3(10)
_cod_original_sg_symbol_H-M 'P 21/n'
_cod_database_code 2219026
_cod_database_fobs_code 2219026

loop_
_symmetry_equiv_pos_as_xyz
'x, y, z'
'-x+1/2, y+1/2, -z+1/2'
'-x, -y, -z'
'x-1/2, -y-1/2, z-1/2'

loop_
_atom_site_type_symbol
_atom_site_label
_atom_site_fract_x
_atom_site_fract_y
_atom_site_fract_z
_atom_site_U_iso_or_equiv
_atom_site_adp_type
_atom_site_calc_flag
_atom_site_refinement_flags
_atom_site_occupancy
Cl Cl1 0.28427(4) 0.08039(4) 1.058487(17) 0.02603(11) Uani d . 1
Cl Cl2 0.47207(5) 0.29171(9) 0.48766(2) 0.0642(2) Uani d . 1
Cl Cl3 0.35388(5) 0.50683(6) 0.343823(18) 0.04085(14) Uani d . 1
Cl Cl4 0.12503(4) 0.05428(4) -0.234906(17) 0.02692(11) Uani d . 1
O O1 0.43216(10) 0.20625(13) 0.99868(5) 0.0249(3) Uani d . 1
O O2 0.48320(10) -0.08423(12) 0.77943(5) 0.0242(3) Uani d . 1
O O3 0.38823(12) 0.35813(17) 0.58187(6) 0.0420(4) Uani d . 1
O O4 0.33203(11) 0.32837(12) 0.24803(5) 0.0265(3) Uani d . 1
O O5 0.31588(11) 0.62621(12) 0.02015(5) 0.0267(3) Uani d . 1
O O6 0.26773(10) 0.30081(13) -0.20407(5) 0.0262(3) Uani d . 1
C C1 0.30788(15) 0.00873(19) 0.99746(7) 0.0245(4) Uani d . 1
H H1A 0.3371 -0.0889 1.0043 0.029 Uiso calc R 1
H H1B 0.2387 0.0023 0.9703 0.029 Uiso calc R 1
C C2 0.38694(13) 0.10026(17) 0.97496(6) 0.0190(3) Uani d . 1
C C3 0.40671(13) 0.05153(16) 0.92204(6) 0.0182(3) Uani d . 1
C C4 0.36589(14) -0.07866(17) 0.89682(7) 0.0217(3) Uani d . 1
H H4 0.3221 -0.1374 0.9126 0.026 Uiso calc R 1
C C5 0.38986(14) -0.12143(18) 0.84859(7) 0.0225(3) Uani d . 1
H H5 0.3630 -0.2087 0.8321 0.027 Uiso calc R 1
C C6 0.45426(13) -0.03237(17) 0.82532(7) 0.0199(3) Uani d . 1
C C7 0.49463(14) 0.09832(18) 0.84929(7) 0.0235(3) Uani d . 1
H H7 0.5371 0.1577 0.8329 0.028 Uiso calc R 1
C C8 0.47138(13) 0.13953(18) 0.89752(7) 0.0219(3) Uani d . 1
H H8 0.4989 0.2266 0.9139 0.026 Uiso calc R 1
C C9 0.47682(13) 0.00766(17) 0.73577(7) 0.0203(3) Uani d . 1
C C10 0.54686(13) -0.02410(18) 0.70265(7) 0.0226(3) Uani d . 1
H H10 0.5982 -0.0983 0.7120 0.027 Uiso calc R 1
C C11 0.53955(13) 0.05576(18) 0.65557(7) 0.0225(3) Uani d . 1
H H11 0.5858 0.0345 0.6331 0.027 Uiso calc R 1
C C12 0.46343(13) 0.16782(18) 0.64155(7) 0.0209(3) Uani d . 1
C C13 0.39497(13) 0.19865(18) 0.67615(7) 0.0210(3) Uani d . 1
H H13 0.3445 0.2740 0.6673 0.025 Uiso calc R 1
C C14 0.40084(13) 0.11975(17) 0.72302(7) 0.0209(3) Uani d . 1
H H14 0.3549 0.1410 0.7457 0.025 Uiso calc R 1
C C15 0.44999(14) 0.2549(2) 0.59125(7) 0.0268(4) Uani d . 1
C C16 0.51660(15) 0.2091(2) 0.55157(7) 0.0301(4) Uani d . 1
H H16A 0.5120 0.1045 0.5471 0.036 Uiso calc R 1
H H16B 0.5928 0.2339 0.5668 0.036 Uiso calc R 1
C C17 0.35304(14) 0.57407(18) 0.27839(6) 0.0223(3) Uani d . 1
H H17A 0.2951 0.6455 0.2678 0.027 Uiso calc R 1
H H17B 0.4221 0.6224 0.2798 0.027 Uiso calc R 1
C C18 0.33593(12) 0.45517(17) 0.23596(6) 0.0188(3) Uani d . 1
C C19 0.32804(12) 0.50180(16) 0.17890(6) 0.0173(3) Uani d . 1
C C20 0.35688(13) 0.40140(17) 0.14305(7) 0.0203(3) Uani d . 1
H H20 0.3796 0.3087 0.1554 0.024 Uiso calc R 1
C C21 0.35203(14) 0.43836(17) 0.08969(7) 0.0221(3) Uani d . 1
H H21 0.3728 0.3723 0.0663 0.027 Uiso calc R 1
C C22 0.31543(14) 0.57643(17) 0.07159(6) 0.0206(3) Uani d . 1
C C23 0.28435(14) 0.67673(17) 0.10592(7) 0.0211(3) Uani d . 1
H H23 0.2584 0.7678 0.0929 0.025 Uiso calc R 1
C C24 0.29241(13) 0.63979(17) 0.15968(6) 0.0188(3) Uani d . 1
H H24 0.2739 0.7075 0.1832 0.023 Uiso calc R 1
C C25 0.29220(14) 0.53207(17) -0.02388(6) 0.0211(3) Uani d . 1
C C26 0.20681(14) 0.43327(18) -0.03160(7) 0.0222(3) Uani d . 1
H H26 0.1665 0.4231 -0.0056 0.027 Uiso calc R 1
C C27 0.18197(13) 0.34955(18) -0.07870(7) 0.0206(3) Uani d . 1
H H27 0.1252 0.2824 -0.0840 0.025 Uiso calc R 1
C C28 0.24164(13) 0.36558(17) -0.11809(6) 0.0183(3) Uani d . 1
C C29 0.32770(14) 0.46592(17) -0.10904(7) 0.0214(3) Uani d . 1
H H29 0.3678 0.4774 -0.1351 0.026 Uiso calc R 1
C C30 0.35398(14) 0.54819(17) -0.06193(7) 0.0221(3) Uani d . 1
H H30 0.4122 0.6133 -0.0559 0.027 Uiso calc R 1
C C31 0.21875(13) 0.27894(17) -0.16926(6) 0.0189(3) Uani d . 1
C C32 0.13163(14) 0.16104(18) -0.17589(7) 0.0223(3) Uani d . 1
H H32A 0.0609 0.2059 -0.1783 0.027 Uiso calc R 1
H H32B 0.1479 0.0987 -0.1440 0.027 Uiso calc R 1

loop_
_atom_site_aniso_label
_atom_site_aniso_U_11
_atom_site_aniso_U_22
_atom_site_aniso_U_33
_atom_site_aniso_U_12
_atom_site_aniso_U_13
_atom_site_aniso_U_23
Cl1 0.0326(2) 0.0240(2) 0.0234(2) -0.00095(16) 0.01054(17) -0.00148(16)
Cl2 0.0477(3) 0.1203(6) 0.0283(3) 0.0339(4) 0.0166(2) 0.0261(3)
Cl3 0.0682(4) 0.0373(3) 0.0204(2) -0.0108(2) 0.0173(2) -0.00209(18)
Cl4 0.0334(2) 0.0237(2) 0.0241(2) -0.00443(17) 0.00773(17) -0.00560(15)
O1 0.0278(6) 0.0218(6) 0.0239(6) -0.0053(5) 0.0036(5) -0.0020(5)
O2 0.0288(6) 0.0204(6) 0.0260(6) 0.0025(5) 0.0118(5) 0.0015(5)
O3 0.0343(8) 0.0576(9) 0.0377(8) 0.0234(7) 0.0157(6) 0.0208(7)
O4 0.0370(7) 0.0181(6) 0.0255(6) -0.0017(5) 0.0100(5) 0.0027(5)
O5 0.0445(8) 0.0182(6) 0.0190(6) -0.0065(5) 0.0109(5) -0.0015(5)
O6 0.0318(7) 0.0273(6) 0.0222(6) -0.0031(5) 0.0120(5) -0.0025(5)
C1 0.0286(9) 0.0235(8) 0.0221(8) -0.0047(7) 0.0077(7) -0.0036(7)
C2 0.0172(7) 0.0181(7) 0.0190(8) 0.0023(6) -0.0005(6) 0.0026(6)
C3 0.0175(7) 0.0171(7) 0.0184(7) 0.0019(6) 0.0016(6) 0.0023(6)
C4 0.0212(8) 0.0189(8) 0.0256(8) -0.0034(6) 0.0071(7) 0.0015(6)
C5 0.0223(8) 0.0166(8) 0.0284(9) -0.0013(6) 0.0061(7) -0.0017(6)
C6 0.0182(8) 0.0211(8) 0.0205(8) 0.0028(6) 0.0050(6) 0.0014(6)
C7 0.0237(8) 0.0237(8) 0.0233(8) -0.0055(7) 0.0058(7) 0.0026(7)
C8 0.0211(8) 0.0193(8) 0.0227(8) -0.0027(6) 0.0005(6) 0.0008(6)
C9 0.0195(8) 0.0204(8) 0.0209(8) -0.0024(6) 0.0049(6) -0.0016(6)
C10 0.0178(8) 0.0221(8) 0.0284(9) 0.0030(6) 0.0064(7) -0.0012(7)
C11 0.0169(8) 0.0281(9) 0.0242(8) 0.0006(6) 0.0081(6) -0.0033(7)
C12 0.0166(8) 0.0260(8) 0.0195(8) -0.0009(6) 0.0031(6) -0.0029(6)
C13 0.0172(8) 0.0206(8) 0.0242(8) 0.0022(6) 0.0033(6) -0.0031(6)
C14 0.0186(8) 0.0229(8) 0.0224(8) -0.0007(6) 0.0072(6) -0.0041(6)
C15 0.0177(8) 0.0386(10) 0.0235(9) 0.0038(7) 0.0040(6) 0.0021(7)
C16 0.0253(9) 0.0436(11) 0.0223(9) 0.0040(8) 0.0077(7) 0.0036(8)
C17 0.0280(9) 0.0234(8) 0.0157(7) -0.0015(7) 0.0052(6) 0.0001(6)
C18 0.0149(7) 0.0201(8) 0.0211(8) -0.0007(6) 0.0038(6) 0.0005(6)
C19 0.0169(7) 0.0173(7) 0.0179(7) -0.0035(6) 0.0050(6) -0.0017(6)
C20 0.0223(8) 0.0160(7) 0.0223(8) 0.0005(6) 0.0047(6) -0.0008(6)
C21 0.0255(8) 0.0194(8) 0.0222(8) -0.0011(6) 0.0076(7) -0.0040(6)
C22 0.0236(8) 0.0209(8) 0.0175(7) -0.0063(6) 0.0053(6) -0.0004(6)
C23 0.0253(8) 0.0155(7) 0.0222(8) -0.0025(6) 0.0056(7) 0.0003(6)
C24 0.0213(8) 0.0155(7) 0.0205(8) -0.0027(6) 0.0072(6) -0.0022(6)
C25 0.0292(9) 0.0168(7) 0.0166(8) 0.0010(6) 0.0043(6) 0.0006(6)
C26 0.0255(9) 0.0235(8) 0.0195(8) -0.0005(7) 0.0093(7) 0.0013(6)
C27 0.0201(8) 0.0210(8) 0.0204(8) -0.0006(6) 0.0046(6) 0.0014(6)
C28 0.0190(8) 0.0175(7) 0.0179(8) 0.0030(6) 0.0037(6) 0.0026(6)
C29 0.0259(9) 0.0197(8) 0.0202(8) 0.0000(6) 0.0089(7) 0.0020(6)
C30 0.0251(9) 0.0186(8) 0.0228(8) -0.0041(6) 0.0062(7) 0.0021(6)
C31 0.0195(8) 0.0182(7) 0.0189(8) 0.0045(6) 0.0044(6) 0.0020(6)
C32 0.0245(9) 0.0220(8) 0.0213(8) -0.0001(6) 0.0072(7) -0.0025(6)

loop_
_atom_type_symbol
_atom_type_description
_atom_type_scat_dispersion_real
_atom_type_scat_dispersion_imag
_atom_type_scat_source
C C 0.0033 0.0016 'International Tables Vol C Tables 4.2.6.8 and 6.1.1.4'
H H 0.0000 0.0000 'International Tables Vol C Tables 4.2.6.8 and 6.1.1.4'
O O 0.0106 0.0060 'International Tables Vol C Tables 4.2.6.8 and 6.1.1.4'
Cl Cl 0.1484 0.1585 'International Tables Vol C Tables 4.2.6.8 and 6.1.1.4'

loop_
_geom_angle_atom_site_label_1
_geom_angle_atom_site_label_2
_geom_angle_atom_site_label_3
_geom_angle
C9 O2 C6 119.06(12)
C22 O5 C25 120.07(12)
C2 C1 Cl1 112.74(12)
C2 C1 H1A 109.0
Cl1 C1 H1A 109.0
C2 C1 H1B 109.0
Cl1 C1 H1B 109.0
H1A C1 H1B 107.8
O1 C2 C3 121.72(15)
O1 C2 C1 122.19(15)
C3 C2 C1 116.09(14)
C4 C3 C8 118.95(15)
C4 C3 C2 123.07(14)
C8 C3 C2 117.96(14)
C5 C4 C3 120.80(15)
C5 C4 H4 119.6
C3 C4 H4 119.6
C6 C5 C4 118.99(15)
C6 C5 H5 120.5
C4 C5 H5 120.5
C5 C6 O2 117.11(14)
C5 C6 C7 121.22(15)
O2 C6 C7 121.50(14)
C8 C7 C6 119.49(15)
C8 C7 H7 120.3
C6 C7 H7 120.3
C7 C8 C3 120.54(16)
C7 C8 H8 119.7
C3 C8 H8 119.7
O2 C9 C10 115.73(14)
O2 C9 C14 122.89(14)
C10 C9 C14 121.25(15)
C11 C10 C9 119.34(15)
C11 C10 H10 120.3
C9 C10 H10 120.3
C10 C11 C12 120.59(15)
C10 C11 H11 119.7
C12 C11 H11 119.7
C11 C12 C13 118.76(15)
C11 C12 C15 123.15(15)
C13 C12 C15 118.08(15)
C14 C13 C12 121.37(15)
C14 C13 H13 119.3
C12 C13 H13 119.3
C13 C14 C9 118.67(15)
C13 C14 H14 120.7
C9 C14 H14 120.7
O3 C15 C12 121.69(15)
O3 C15 C16 121.29(16)
C12 C15 C16 117.02(15)
C15 C16 Cl2 112.78(13)
C15 C16 H16A 109.0
Cl2 C16 H16A 109.0
C15 C16 H16B 109.0
Cl2 C16 H16B 109.0
H16A C16 H16B 107.8
C18 C17 Cl3 112.34(12)
C18 C17 H17A 109.1
Cl3 C17 H17A 109.1
C18 C17 H17B 109.1
Cl3 C17 H17B 109.1
H17A C17 H17B 107.9
O4 C18 C19 121.77(14)
O4 C18 C17 121.73(15)
C19 C18 C17 116.46(13)
C24 C19 C20 119.07(14)
C24 C19 C18 122.77(14)
C20 C19 C18 118.15(14)
C21 C20 C19 120.95(15)
C21 C20 H20 119.5
C19 C20 H20 119.5
C20 C21 C22 118.65(15)
C20 C21 H21 120.7
C22 C21 H21 120.7
O5 C22 C23 115.89(14)
O5 C22 C21 122.41(14)
C23 C22 C21 121.51(15)
C24 C23 C22 119.28(15)
C24 C23 H23 120.4
C22 C23 H23 120.4
C23 C24 C19 120.50(14)
C23 C24 H24 119.8
C19 C24 H24 119.8
O5 C25 C26 122.06(15)
O5 C25 C30 116.43(15)
C26 C25 C30 121.37(15)
C25 C26 C27 119.27(15)
C25 C26 H26 120.4
C27 C26 H26 120.4
C26 C27 C28 120.47(15)
C26 C27 H27 119.8
C28 C27 H27 119.8
C27 C28 C29 118.93(15)
C27 C28 C31 122.82(15)
C29 C28 C31 118.24(14)
C30 C29 C28 120.97(15)
C30 C29 H29 119.5
C28 C29 H29 119.5
C29 C30 C25 118.96(15)
C29 C30 H30 120.5
C25 C30 H30 120.5
O6 C31 C28 121.36(15)
O6 C31 C32 121.35(14)
C28 C31 C32 117.29(13)
C31 C32 Cl4 111.81(11)
C31 C32 H32A 109.3
Cl4 C32 H32A 109.3
C31 C32 H32B 109.3
Cl4 C32 H32B 109.3
H32A C32 H32B 107.9

loop_
_geom_bond_atom_site_label_1
_geom_bond_atom_site_label_2
_geom_bond_distance
Cl1 C1 1.7711(17)
Cl2 C16 1.7511(19)
Cl3 C17 1.7661(17)
Cl4 C32 1.7732(17)
O1 C2 1.212(2)
O2 C9 1.379(2)
O2 C6 1.385(2)
O3 C15 1.214(2)
O4 C18 1.2105(19)
O5 C22 1.3821(19)
O5 C25 1.3854(19)
O6 C31 1.2104(19)
C1 C2 1.518(2)
C1 H1A 0.9700
C1 H1B 0.9700
C2 C3 1.491(2)
C3 C4 1.395(2)
C3 C8 1.397(2)
C4 C5 1.385(2)
C4 H4 0.9300
C5 C6 1.383(2)
C5 H5 0.9300
C6 C7 1.387(2)
C7 C8 1.377(2)
C7 H7 0.9300
C8 H8 0.9300
C9 C10 1.389(2)
C9 C14 1.390(2)
C10 C11 1.384(2)
C10 H10 0.9300
C11 C12 1.394(2)
C11 H11 0.9300
C12 C13 1.401(2)
C12 C15 1.479(2)
C13 C14 1.378(2)
C13 H13 0.9300
C14 H14 0.9300
C15 C16 1.518(2)
C16 H16A 0.9700
C16 H16B 0.9700
C17 C18 1.512(2)
C17 H17A 0.9700
C17 H17B 0.9700
C18 C19 1.487(2)
C19 C24 1.394(2)
C19 C20 1.404(2)
C20 C21 1.380(2)
C20 H20 0.9300
C21 C22 1.391(2)
C21 H21 0.9300
C22 C23 1.389(2)
C23 C24 1.382(2)
C23 H23 0.9300
C24 H24 0.9300
C25 C26 1.385(2)
C25 C30 1.387(2)
C26 C27 1.390(2)
C26 H26 0.9300
C27 C28 1.396(2)
C27 H27 0.9300
C28 C29 1.400(2)
C28 C31 1.488(2)
C29 C30 1.383(2)
C29 H29 0.9300
C30 H30 0.9300
C31 C32 1.523(2)
C32 H32A 0.9700
C32 H32B 0.9700

loop_
_geom_contact_atom_site_label_1
_geom_contact_atom_site_label_2
_geom_contact_distance
_geom_contact_site_symmetry_2
_geom_contact_publ_flag
Cg2 Cg4 3.899(5) 4_565 y

loop_
_geom_hbond_atom_site_label_D
_geom_hbond_atom_site_label_H
_geom_hbond_atom_site_label_A
_geom_hbond_site_symmetry_A
_geom_hbond_distance_DH
_geom_hbond_distance_HA
_geom_hbond_distance_DA
_geom_hbond_angle_DHA
C1 H1B O3 2_546 0.97 2.24 3.103(2) 147.2
C10 H10 O4 3_656 0.93 2.42 3.286(2) 155.3
C14 H14 O6 1_556 0.93 2.38 3.242(2) 153.8
C17 H17A O4 2 0.97 2.29 3.255(2) 173.3
C21 H21 O1 1_554 0.93 2.54 3.469(2) 176.1

loop_
_geom_torsion_atom_site_label_1
_geom_torsion_atom_site_label_2
_geom_torsion_atom_site_label_3
_geom_torsion_atom_site_label_4
_geom_torsion
Cl1 C1 C2 O1 3.6(2)
Cl1 C1 C2 C3 -176.92(11)
O1 C2 C3 C4 172.50(15)
C1 C2 C3 C4 -7.0(2)
O1 C2 C3 C8 -6.0(2)
C1 C2 C3 C8 174.55(15)
C8 C3 C4 C5 0.8(2)
C2 C3 C4 C5 -177.69(15)
C3 C4 C5 C6 -0.6(2)
C4 C5 C6 O2 175.19(14)
C4 C5 C6 C7 -0.2(3)
C9 O2 C6 C5 135.95(15)
C9 O2 C6 C7 -48.7(2)
C5 C6 C7 C8 0.8(3)
O2 C6 C7 C8 -174.35(15)
C6 C7 C8 C3 -0.7(3)
C4 C3 C8 C7 -0.1(2)
C2 C3 C8 C7 178.42(15)
C6 O2 C9 C10 153.50(15)
C6 O2 C9 C14 -30.5(2)
O2 C9 C10 C11 174.92(14)
C14 C9 C10 C11 -1.1(2)
C9 C10 C11 C12 0.5(3)
C10 C11 C12 C13 0.4(2)
C10 C11 C12 C15 -178.62(16)
C11 C12 C13 C14 -0.7(2)
C15 C12 C13 C14 178.35(15)
C12 C13 C14 C9 0.1(2)
O2 C9 C14 C13 -174.94(14)
C10 C9 C14 C13 0.8(2)
C11 C12 C15 O3 -174.96(18)
C13 C12 C15 O3 6.0(3)
C11 C12 C15 C16 5.3(3)
C13 C12 C15 C16 -173.72(16)
O3 C15 C16 Cl2 -13.4(3)
C12 C15 C16 Cl2 166.39(13)
Cl3 C17 C18 O4 -5.2(2)
Cl3 C17 C18 C19 176.87(11)
O4 C18 C19 C24 155.76(16)
C17 C18 C19 C24 -26.3(2)
O4 C18 C19 C20 -23.6(2)
C17 C18 C19 C20 154.32(15)
C24 C19 C20 C21 1.0(2)
C18 C19 C20 C21 -179.55(15)
C19 C20 C21 C22 -1.5(2)
C25 O5 C22 C23 -148.34(16)
C25 O5 C22 C21 36.6(2)
C20 C21 C22 O5 174.95(15)
C20 C21 C22 C23 0.2(2)
O5 C22 C23 C24 -173.52(14)
C21 C22 C23 C24 1.6(2)
C22 C23 C24 C19 -2.0(2)
C20 C19 C24 C23 0.7(2)
C18 C19 C24 C23 -178.62(14)
C22 O5 C25 C26 43.4(2)
C22 O5 C25 C30 -140.70(16)
O5 C25 C26 C27 175.11(15)
C30 C25 C26 C27 -0.6(3)
C25 C26 C27 C28 -0.6(2)
C26 C27 C28 C29 0.8(2)
C26 C27 C28 C31 179.98(15)
C27 C28 C29 C30 0.1(2)
C31 C28 C29 C30 -179.09(15)
C28 C29 C30 C25 -1.3(2)
O5 C25 C30 C29 -174.43(14)
C26 C25 C30 C29 1.5(3)
C27 C28 C31 O6 175.80(15)
C29 C28 C31 O6 -5.0(2)
C27 C28 C31 C32 -4.5(2)
C29 C28 C31 C32 174.64(14)
O6 C31 C32 Cl4 6.4(2)
C28 C31 C32 Cl4 -173.22(11)

loop_
_cod_related_entry_id
_cod_related_entry_database
_cod_related_entry_code
1 ChemSpider 168919
